data_7117501
loop_
_publ_author_name
'Kappenstein, C.'
'Schubert, U.'

_publ_section_title
;
 X-ray crystal structure of two new mixed-valence copper cyanide
 complexes: Unusual Bi-Co-ordinated copper(I) atoms in polymeric networks
;
_journal_name_full
;
Journal of the Chemical Society. Chemical Communications (1972-)
;
_journal_page_first 1116
_journal_page_last 1118
_journal_volume 1980
_journal_year 1980
_chemical_formula_sum 'C6 H6 Cu5 N8'
_chemical_name_systematic '(Cu (N H3)2) (Cu4 (C N)6)'
_space_group_IT_number 15
_symmetry_space_group_name_Hall '-C 2yc'
_symmetry_space_group_name_H-M 'C 1 2/c 1'
_cell_angle_alpha 90
_cell_angle_beta 126.4
_cell_angle_gamma 90
_cell_formula_units_Z 4
_cell_length_a 17.709
_cell_length_b 6.762
_cell_length_c 13.157
_cell_volume 1268.133
_citation_journal_id_ASTM JCCCAT
_cod_data_source_file Kappenstein_JCCCAT_1980_83.cif
_cod_data_source_block C6H6Cu5N8
_cod_original_cell_volume 1268.132
_cod_database_code 7117501

loop_
_symmetry_equiv_pos_as_xyz
x,y,z
-x,y,-z+1/2
-x,-y,-z
x,-y,z-1/2
x+1/2,y+1/2,z
-x+1/2,y+1/2,-z+1/2
-x+1/2,-y+1/2,-z
x+1/2,-y+1/2,z-1/2

loop_
_atom_site_label
_atom_site_type_symbol
_atom_site_fract_x
_atom_site_fract_y
_atom_site_fract_z
_atom_site_occupancy
_atom_site_U_iso_or_equiv
C3 C+2 0.4783 0.3608 0.6952 0.5 0.0
N4 N-3 0.04218 0.1286 0.0459 1 0.0
N2 N-3 0.2624 0.6683 0.0156 0.5 0.0
Cu2 Cu+1 0.40188 0.39228 0.5203 1 0.0
N1 N-3 0.3279 0.3923 0.2474 1 0.0
Cu1 Cu+1 0.30167 0.39952 0.07954 1 0.0
N5 N-3 0.6058 -0.0575 0.1824 1 0.0
C2 C+2 0.2624 0.6683 0.0156 0.5 0.0
Cu3 Cu+2 0.5 0 0 1 0.0
C1 C+2 0.3566 0.3928 0.3536 1 0.0
C4 C+2 0.3708 0.2182 0.0507 1 0.0
N3 N-3 0.4783 0.3608 0.6952 0.5 0.0
